data_7214229
loop_
_publ_author_name
'Wang, Yan-Ning'
'Li, Guang-Hua'
'Yang, Qing-Feng'
'Yu, Jie-Hui'
'Xu, Ji-Qing'

_publ_section_title
;
 New Zn2+ coordination polymers with mixed triazolate/tetrazolate and
 acylhydrazidate as linkers
;
_journal_issue 13
_journal_name_full CrystEngComm
_journal_page_first 2692
_journal_paper_doi 10.1039/c3ce42426j
_journal_volume 16
_journal_year 2014
_chemical_formula_sum 'C22 H18 N16 O10 Zn5'
_chemical_formula_weight 993.37
_chemical_name_systematic
; 
 ? 
;
_space_group_IT_number 12
_symmetry_cell_setting monoclinic
_symmetry_space_group_name_Hall '-C 2y'
_symmetry_space_group_name_H-M 'C 1 2/m 1'
_atom_sites_solution_hydrogens geom
_atom_sites_solution_primary direct
_atom_sites_solution_secondary difmap
_audit_creation_method SHELXL-97
_cell_angle_alpha 90.00
_cell_angle_beta 102.62(3)
_cell_angle_gamma 90.00
_cell_formula_units_Z 4
_cell_length_a 18.923(4)
_cell_length_b 11.121(2)
_cell_length_c 15.759(3)
_cell_measurement_temperature 293(2)
_cell_volume 3236.2(12)
_computing_cell_refinement Process-auto
_computing_data_collection Process-auto
_computing_data_reduction Process-auto
_computing_structure_refinement 'SHELXL-97 (Sheldrick, 1997)'
_computing_structure_solution 'SHELXS-97 (Sheldrick, 1990)'
_diffrn_ambient_temperature 293(2)
_diffrn_detector_area_resol_mean 10.0
_diffrn_measured_fraction_theta_full 0.994
_diffrn_measured_fraction_theta_max 0.994
_diffrn_measurement_device_type 'Rigaku RAXIS-RAPID'
_diffrn_measurement_method omega-scan
_diffrn_radiation_monochromator graphite
_diffrn_radiation_source 'fine-focus sealed tube'
_diffrn_radiation_type MoK\a
_diffrn_radiation_wavelength 0.71073
_diffrn_reflns_av_R_equivalents 0.0463
_diffrn_reflns_av_sigmaI/netI 0.0395
_diffrn_reflns_limit_h_max 24
_diffrn_reflns_limit_h_min -22
_diffrn_reflns_limit_k_max 14
_diffrn_reflns_limit_k_min -14
_diffrn_reflns_limit_l_max 20
_diffrn_reflns_limit_l_min -20
_diffrn_reflns_number 15933
_diffrn_reflns_theta_full 27.46
_diffrn_reflns_theta_max 27.46
_diffrn_reflns_theta_min 3.05
_diffrn_standards_decay_% 0
_diffrn_standards_interval_count 0
_diffrn_standards_interval_time 0
_diffrn_standards_number 0
_exptl_absorpt_coefficient_mu 3.733
_exptl_absorpt_correction_T_max 0.688
_exptl_absorpt_correction_T_min 0.645
_exptl_absorpt_correction_type empirical
_exptl_absorpt_process_details Process-auto
_exptl_crystal_colour colorless
_exptl_crystal_density_diffrn 2.039
_exptl_crystal_density_method 'not measured'
_exptl_crystal_description block
_exptl_crystal_F_000 1968
_exptl_crystal_size_max 0.12
_exptl_crystal_size_mid 0.10
_exptl_crystal_size_min 0.10
_refine_diff_density_max 0.999
_refine_diff_density_min -1.114
_refine_diff_density_rms 0.123
_refine_ls_extinction_method none
_refine_ls_goodness_of_fit_ref 1.077
_refine_ls_hydrogen_treatment mixed
_refine_ls_matrix_type full
_refine_ls_number_parameters 258
_refine_ls_number_reflns 3876
_refine_ls_number_restraints 2
_refine_ls_restrained_S_all 1.077
_refine_ls_R_factor_all 0.0505
_refine_ls_R_factor_gt 0.0431
_refine_ls_shift/su_max 0.001
_refine_ls_shift/su_mean 0.000
_refine_ls_structure_factor_coef Fsqd
_refine_ls_weighting_details 'calc w=1/[\s^2^(Fo^2^)+(0.0431P)^2^+20.5882P] where P=(Fo^2^+2Fc^2^)/3'
_refine_ls_weighting_scheme calc
_refine_ls_wR_factor_gt 0.1070
_refine_ls_wR_factor_ref 0.1105
_reflns_number_gt 3390
_reflns_number_total 3876
_reflns_threshold_expression >2sigma(I)
_cod_data_source_file c3ce42426j2.cif
_cod_data_source_block 4
_cod_depositor_comments
;
The following automatic conversions were performed:

'_symmetry_cell_setting' value 'MONOCLINIC' changed to 'monoclinic'
according to
/usr/data/users/saulius/crontab/automatic-downloads/current/RSC/lib/dictionaries/cif_core.dic
dictionary named 'cif_core.dic' version 2.4.2 from 2011-04-26.

Automatic conversion script
Id: cif_fix_values 2281 2013-09-26 08:29:07Z andrius 
;
_cod_original_cell_volume 3236.5(11)
_cod_original_sg_symbol_H-M c2/m
_cod_database_code 7214229

loop_
_symmetry_equiv_pos_as_xyz
'x, y, z'
'-x, y, -z'
'x+1/2, y+1/2, z'
'-x+1/2, y+1/2, -z'
'-x, -y, -z'
'x, -y, z'
'-x+1/2, -y+1/2, -z'
'x+1/2, -y+1/2, z'

loop_
_atom_site_label
_atom_site_type_symbol
_atom_site_fract_x
_atom_site_fract_y
_atom_site_fract_z
_atom_site_U_iso_or_equiv
_atom_site_adp_type
_atom_site_occupancy
_atom_site_symmetry_multiplicity
_atom_site_calc_flag
_atom_site_refinement_flags
Zn1 Zn 0.76320(3) 0.14401(4) 0.90872(3) 0.02466(13) Uani 1 1 d .
Zn2 Zn 0.68795(2) 0.35791(4) 0.54514(3) 0.02253(13) Uani 1 1 d .
Zn3 Zn 0.58280(3) 0.5000 0.66639(4) 0.02348(16) Uani 1 2 d S
O1 O 0.83303(17) 0.2584(3) 0.97522(18) 0.0302(6) Uani 1 1 d .
O2 O 0.83934(17) 0.2582(3) 0.54853(18) 0.0299(6) Uani 1 1 d .
O3 O 0.4149(3) 0.5000 0.7929(3) 0.072(2) Uani 1 2 d S
O4 O 0.3642(2) 0.5000 0.6172(3) 0.0437(12) Uani 1 2 d S
O5 O 0.5259(2) 0.5000 0.7691(3) 0.0366(11) Uani 1 2 d S
O6 O 0.4778(2) 0.5000 0.5999(3) 0.0307(9) Uani 1 2 d S
OH1 O 0.6236(2) 0.5000 0.5543(2) 0.0208(8) Uani 1 2 d S
H00 H 0.595(4) 0.5000 0.512(4) 0.019(16) Uiso 1 2 d S
OH2 O 0.8125(3) 0.0000 0.8867(3) 0.0358(11) Uani 1 2 d S
H02 H 0.843(4) 0.0000 0.872(5) 0.04(2) Uiso 1 2 d S
N1 N 0.68900(19) 0.3002(3) 0.6654(2) 0.0279(7) Uani 1 1 d .
N2 N 0.63779(19) 0.3482(3) 0.7100(2) 0.0281(7) Uani 1 1 d .
N3 N 0.7117(2) 0.2252(3) 0.8003(2) 0.0311(8) Uani 1 1 d .
N4 N 0.6160(3) 0.3189(5) 0.8509(3) 0.0623(15) Uani 1 1 d .
H4A H 0.5785 0.3647 0.8405 0.080 Uiso 1 1 calc R
H4B H 0.6294 0.2849 0.9008 0.080 Uiso 1 1 calc R
N5 N 0.7871(3) 0.1671(6) 0.7056(3) 0.081(2) Uani 1 1 d .
H5A H 0.7987 0.1738 0.6560 0.080 Uiso 1 1 calc R
H5B H 0.8120 0.1214 0.7451 0.080 Uiso 1 1 calc R
N6 N 0.9407(6) 0.2551(5) 0.8817(7) 0.065(3) Uiso 0.50 1 d PD
H6A H 0.9732 0.2258 0.8571 0.080 Uiso 0.50 1 calc PR
H6B H 0.9163 0.2083 0.9081 0.080 Uiso 0.50 1 calc PR
N7 N 0.79737(18) 0.4370(3) 1.0169(2) 0.0248(7) Uani 1 1 d .
N8 N 0.9890(5) 0.2577(5) 0.6109(6) 0.056(2) Uiso 0.50 1 d PD
H8A H 1.0318 0.2297 0.6304 0.080 Uiso 0.50 1 calc PR
H8B H 0.9528 0.2094 0.5971 0.080 Uiso 0.50 1 calc PR
N9 N 0.78242(17) 0.4372(3) 0.5390(2) 0.0216(6) Uani 1 1 d .
C1 C 0.7305(3) 0.2279(4) 0.7214(3) 0.0349(10) Uani 1 1 d .
C2 C 0.6540(2) 0.3002(4) 0.7884(3) 0.0304(9) Uani 1 1 d .
C3 C 0.4577(3) 0.5000 0.7450(4) 0.0330(14) Uani 1 2 d S
C4 C 0.4286(3) 0.5000 0.6459(4) 0.0268(12) Uani 1 2 d S
C5 C 0.9701(4) 0.4386(7) 0.8351(5) 0.085(2) Uani 1 1 d .
H5 H 0.9995 0.3977 0.8046 0.080 Uiso 1 1 calc R
C6 C 0.9278(4) 0.3746(5) 0.8789(4) 0.0576(16) Uani 1 1 d D
C7 C 0.8822(2) 0.4361(4) 0.9229(3) 0.0321(9) Uani 1 1 d .
C8 C 0.8358(2) 0.3760(4) 0.9717(2) 0.0250(8) Uani 1 1 d .
C9 C 1.0416(3) 0.4373(7) 0.6266(4) 0.079(3) Uani 1 1 d .
H9 H 1.0848 0.3952 0.6436 0.080 Uiso 1 1 calc R
C10 C 0.9786(3) 0.3774(5) 0.6017(3) 0.0481(13) Uani 1 1 d D
C11 C 0.9123(2) 0.4366(4) 0.5755(2) 0.0262(8) Uani 1 1 d .
C12 C 0.8428(2) 0.3761(3) 0.5519(2) 0.0216(7) Uani 1 1 d .

loop_
_atom_site_aniso_label
_atom_site_aniso_U_11
_atom_site_aniso_U_22
_atom_site_aniso_U_33
_atom_site_aniso_U_23
_atom_site_aniso_U_13
_atom_site_aniso_U_12
Zn1 0.0313(3) 0.0214(2) 0.0239(2) 0.00248(17) 0.01156(19) 0.00218(19)
Zn2 0.0228(2) 0.0228(2) 0.0240(2) -0.00329(17) 0.00948(18) -0.00217(18)
Zn3 0.0156(3) 0.0337(4) 0.0215(3) 0.000 0.0048(2) 0.000
O1 0.0377(16) 0.0212(14) 0.0314(15) 0.0002(12) 0.0072(13) 0.0008(13)
O2 0.0412(17) 0.0200(14) 0.0270(14) -0.0029(11) 0.0043(13) 0.0050(13)
O3 0.032(3) 0.154(7) 0.037(3) 0.000 0.019(2) 0.000
O4 0.020(2) 0.073(4) 0.038(2) 0.000 0.0073(19) 0.000
O5 0.024(2) 0.062(3) 0.025(2) 0.000 0.0083(17) 0.000
O6 0.0152(18) 0.051(3) 0.026(2) 0.000 0.0048(16) 0.000
OH1 0.0155(18) 0.028(2) 0.0176(18) 0.000 0.0008(15) 0.000
OH2 0.046(3) 0.021(2) 0.052(3) 0.000 0.036(3) 0.000
N1 0.0323(18) 0.0286(18) 0.0257(16) 0.0028(14) 0.0129(14) 0.0066(15)
N2 0.0278(17) 0.036(2) 0.0234(16) 0.0023(14) 0.0124(14) 0.0033(15)
N3 0.039(2) 0.0322(19) 0.0254(16) 0.0059(15) 0.0130(15) 0.0070(16)
N4 0.072(3) 0.090(4) 0.035(2) 0.029(2) 0.034(2) 0.045(3)
N5 0.098(4) 0.111(5) 0.049(3) 0.043(3) 0.048(3) 0.082(4)
N7 0.0300(17) 0.0206(16) 0.0270(16) 0.0013(13) 0.0136(14) -0.0014(14)
N9 0.0205(15) 0.0190(16) 0.0256(15) -0.0006(13) 0.0059(13) -0.0002(13)
C1 0.041(2) 0.039(2) 0.028(2) 0.0066(19) 0.0133(19) 0.012(2)
C2 0.033(2) 0.035(2) 0.0252(19) 0.0057(17) 0.0098(17) 0.0057(19)
C3 0.026(3) 0.044(4) 0.032(3) 0.000 0.013(3) 0.000
C4 0.021(3) 0.027(3) 0.034(3) 0.000 0.008(2) 0.000
C5 0.104(6) 0.090(5) 0.087(5) -0.001(4) 0.079(5) 0.017(4)
C6 0.078(4) 0.053(3) 0.056(3) 0.001(3) 0.046(3) 0.018(3)
C7 0.040(2) 0.032(2) 0.030(2) 0.0024(17) 0.0185(19) 0.0059(19)
C8 0.033(2) 0.0232(19) 0.0200(17) -0.0001(15) 0.0071(16) 0.0009(17)
C9 0.019(2) 0.162(8) 0.055(3) 0.016(4) 0.005(2) 0.020(3)
C10 0.032(3) 0.071(4) 0.042(3) 0.011(3) 0.010(2) 0.022(3)
C11 0.0197(18) 0.036(2) 0.0241(18) 0.0030(16) 0.0064(15) 0.0064(17)
C12 0.0253(19) 0.0215(18) 0.0178(16) 0.0001(14) 0.0040(14) 0.0035(15)

loop_
_atom_type_symbol
_atom_type_description
_atom_type_scat_dispersion_real
_atom_type_scat_dispersion_imag
_atom_type_scat_source
C C 0.0033 0.0016 'International Tables Vol C Tables 4.2.6.8 and 6.1.1.4'
H H 0.0000 0.0000 'International Tables Vol C Tables 4.2.6.8 and 6.1.1.4'
N N 0.0061 0.0033 'International Tables Vol C Tables 4.2.6.8 and 6.1.1.4'
O O 0.0106 0.0060 'International Tables Vol C Tables 4.2.6.8 and 6.1.1.4'
Zn Zn 0.2839 1.4301 'International Tables Vol C Tables 4.2.6.8 and 6.1.1.4'

loop_
_geom_angle_atom_site_label_1
_geom_angle_atom_site_label_2
_geom_angle_atom_site_label_3
_geom_angle
_geom_angle_site_symmetry_1
_geom_angle_site_symmetry_3
OH2 Zn1 O1 109.83(18) . .
OH2 Zn1 N3 112.89(19) . .
O1 Zn1 N3 108.08(14) . .
OH2 Zn1 N7 95.30(15) . 7_657
O1 Zn1 N7 112.33(13) . 7_657
N3 Zn1 N7 117.85(15) . 7_657
O2 Zn2 N1 116.95(14) 7_656 .
O2 Zn2 N9 110.23(13) 7_656 .
N1 Zn2 N9 111.18(14) . .
O2 Zn2 OH1 120.65(14) 7_656 .
N1 Zn2 OH1 93.70(14) . .
N9 Zn2 OH1 102.48(12) . .
N2 Zn3 N2 113.1(2) 6_565 .
N2 Zn3 O6 123.16(11) 6_565 .
N2 Zn3 O6 123.16(11) . .
N2 Zn3 OH1 91.70(11) 6_565 .
N2 Zn3 OH1 91.70(11) . .
O6 Zn3 OH1 93.73(16) . .
N2 Zn3 O5 92.86(11) 6_565 .
N2 Zn3 O5 92.86(11) . .
O6 Zn3 O5 77.99(16) . .
OH1 Zn3 O5 171.72(16) . .
C8 O1 Zn1 130.7(3) . .
C12 O2 Zn2 134.1(3) . 7_656
C3 O5 Zn3 115.1(4) . .
C4 O6 Zn3 116.8(4) . .
Zn2 OH1 Zn2 102.98(16) 6_565 .
Zn2 OH1 Zn3 113.77(13) 6_565 .
Zn2 OH1 Zn3 113.77(13) . .
Zn1 OH2 Zn1 112.8(2) 6 .
C1 N1 N2 105.7(3) . .
C1 N1 Zn2 135.4(3) . .
N2 N1 Zn2 118.9(3) . .
C2 N2 N1 105.5(3) . .
C2 N2 Zn3 130.7(3) . .
N1 N2 Zn3 120.1(2) . .
C2 N3 C1 102.9(3) . .
C2 N3 Zn1 128.8(3) . .
C1 N3 Zn1 128.0(3) . .
C8 N7 N7 121.1(2) . 6_565
C8 N7 Zn1 122.4(3) . 7_657
N7 N7 Zn1 116.47(9) 6_565 7_657
C12 N9 N9 121.3(2) . 6_565
C12 N9 Zn2 121.3(3) . .
N9 N9 Zn2 115.97(9) 6_565 .
N1 C1 N5 124.7(4) . .
N1 C1 N3 112.7(4) . .
N5 C1 N3 122.5(4) . .
N2 C2 N3 113.2(3) . .
N2 C2 N4 124.5(4) . .
N3 C2 N4 122.2(4) . .
O3 C3 O5 125.8(6) . .
O3 C3 C4 119.3(6) . .
O5 C3 C4 114.9(5) . .
O4 C4 O6 125.4(6) . .
O4 C4 C3 119.4(5) . .
O6 C4 C3 115.2(5) . .
C5 C5 C6 121.4(4) 6_565 .
N6 C6 C5 114.1(7) . .
N6 C6 C7 126.3(7) . .
C5 C6 C7 119.3(5) . .
C6 C7 C7 119.3(3) . 6_565
C6 C7 C8 123.2(4) . .
C7 C7 C8 117.5(2) 6_565 .
O1 C8 N7 117.3(4) . .
O1 C8 C7 121.2(4) . .
N7 C8 C7 121.4(4) . .
C10 C9 C9 119.6(4) . 6_565
C9 C10 N8 110.9(6) . .
C9 C10 C11 122.2(6) . .
N8 C10 C11 126.7(7) . .
C10 C11 C11 118.1(3) . 6_565
C10 C11 C12 124.2(4) . .
C11 C11 C12 117.6(2) 6_565 .
N9 C12 O2 118.6(4) . .
N9 C12 C11 120.7(4) . .
O2 C12 C11 120.5(4) . .

loop_
_geom_bond_atom_site_label_1
_geom_bond_atom_site_label_2
_geom_bond_distance
_geom_bond_site_symmetry_2
Zn1 OH2 1.923(3) .
Zn1 O1 1.964(3) .
Zn1 N3 1.990(4) .
Zn1 N7 2.021(3) 7_657
Zn2 O2 1.944(3) 7_656
Zn2 N1 1.997(3) .
Zn2 N9 2.015(3) .
Zn2 OH1 2.019(2) .
Zn3 N2 2.023(4) 6_565
Zn3 N2 2.023(4) .
Zn3 O6 2.034(4) .
Zn3 OH1 2.076(4) .
Zn3 O5 2.132(4) .
O1 C8 1.311(5) .
O2 C12 1.313(5) .
O2 Zn2 1.944(3) 7_656
O3 C3 1.222(7) .
O4 C4 1.204(7) .
O5 C3 1.262(7) .
O6 C4 1.298(7) .
OH1 Zn2 2.019(2) 6_565
OH2 Zn1 1.923(3) 6
N1 C1 1.319(5) .
N1 N2 1.419(4) .
N2 C2 1.319(5) .
N3 C2 1.354(5) .
N3 C1 1.366(5) .
N4 C2 1.355(5) .
N5 C1 1.335(6) .
N6 C6 1.3495(11) .
N7 C8 1.314(5) .
N7 N7 1.401(6) 6_565
N7 Zn1 2.021(3) 7_657
N8 C10 1.3484(11) .
N9 C12 1.307(5) .
N9 N9 1.396(6) 6_565
C3 C4 1.538(8) .
C5 C5 1.366(15) 6_565
C5 C6 1.366(8) .
C6 C7 1.398(6) .
C7 C7 1.421(9) 6_565
C7 C8 1.450(6) .
C9 C10 1.347(8) .
C9 C9 1.395(16) 6_565
C10 C11 1.397(6) .
C11 C11 1.410(9) 6_565
C11 C12 1.451(6) .
